data_4085200
loop_
_publ_author_name
'Liu, Guifeng'
'Yan, Hong'

_publ_section_title
;
 Metal-Induced B--H Activation in Three-Component Reactions: 16-Electron
 Complex CpCo(S2C2B10H10), Ethyl Diazoacetate, and Alkynes
;
_journal_issue 3
_journal_name_full Organometallics
_journal_page_first 591
_journal_paper_doi 10.1021/om501016w
_journal_volume 34
_journal_year 2015
_chemical_formula_moiety 'C23 H34 B9 Co O4 S2'
_chemical_formula_sum 'C23 H34 B9 Co O4 S2'
_chemical_formula_weight 594.84
_chemical_name_systematic
; 
 ? 
;
_space_group_IT_number 14
_symmetry_cell_setting monoclinic
_symmetry_space_group_name_Hall '-P 2ybc'
_symmetry_space_group_name_H-M 'P 1 21/c 1'
_atom_sites_solution_hydrogens geom
_atom_sites_solution_primary direct
_atom_sites_solution_secondary difmap
_audit_creation_method SHELXL-97
_cell_angle_alpha 90.00
_cell_angle_beta 115.327(6)
_cell_angle_gamma 90.00
_cell_formula_units_Z 4
_cell_length_a 17.859(7)
_cell_length_b 10.227(4)
_cell_length_c 17.341(7)
_cell_measurement_reflns_used 3394
_cell_measurement_temperature 291(2)
_cell_measurement_theta_max 24.37
_cell_measurement_theta_min 2.37
_cell_volume 2863(2)
_computing_cell_refinement 'Bruker SMART'
_computing_data_collection 'Bruker SMART'
_computing_data_reduction 'Bruker SAINT'
_computing_molecular_graphics 'Bruker SHELXTL'
_computing_publication_material 'Bruker SHELXTL'
_computing_structure_refinement 'SHELXL-97 (Sheldrick, 1997)'
_computing_structure_solution 'SHELXS-97 (Sheldrick, 1990)'
_diffrn_ambient_temperature 291(2)
_diffrn_measured_fraction_theta_full 0.999
_diffrn_measured_fraction_theta_max 0.999
_diffrn_measurement_device_type 'CCD area detector'
_diffrn_measurement_method 'phi and omega scans'
_diffrn_radiation_monochromator graphite
_diffrn_radiation_source 'fine-focus sealed tube'
_diffrn_radiation_type MoK\a
_diffrn_radiation_wavelength 0.71073
_diffrn_reflns_av_R_equivalents 0.0559
_diffrn_reflns_av_sigmaI/netI 0.0786
_diffrn_reflns_limit_h_max 21
_diffrn_reflns_limit_h_min -22
_diffrn_reflns_limit_k_max 7
_diffrn_reflns_limit_k_min -12
_diffrn_reflns_limit_l_max 20
_diffrn_reflns_limit_l_min -21
_diffrn_reflns_number 15314
_diffrn_reflns_theta_full 26.00
_diffrn_reflns_theta_max 26.00
_diffrn_reflns_theta_min 2.35
_exptl_absorpt_coefficient_mu 0.775
_exptl_absorpt_correction_T_max 0.9127
_exptl_absorpt_correction_T_min 0.8860
_exptl_absorpt_correction_type multi-scan
_exptl_absorpt_process_details 'SADABS; Bruker, 2000'
_exptl_crystal_colour green
_exptl_crystal_density_diffrn 1.380
_exptl_crystal_density_method 'not measured'
_exptl_crystal_description block
_exptl_crystal_F_000 1232
_exptl_crystal_size_max 0.16
_exptl_crystal_size_mid 0.13
_exptl_crystal_size_min 0.12
_refine_diff_density_max 0.305
_refine_diff_density_min -0.517
_refine_diff_density_rms 0.063
_refine_ls_extinction_method none
_refine_ls_goodness_of_fit_ref 1.032
_refine_ls_hydrogen_treatment constr
_refine_ls_matrix_type full
_refine_ls_number_parameters 342
_refine_ls_number_reflns 5623
_refine_ls_number_restraints 0
_refine_ls_restrained_S_all 1.032
_refine_ls_R_factor_all 0.0856
_refine_ls_R_factor_gt 0.0534
_refine_ls_shift/su_max 0.000
_refine_ls_shift/su_mean 0.000
_refine_ls_structure_factor_coef Fsqd
_refine_ls_weighting_details 'calc w=1/[\s^2^(Fo^2^)+(0.0533P)^2^+0.0000P] where P=(Fo^2^+2Fc^2^)/3'
_refine_ls_weighting_scheme calc
_refine_ls_wR_factor_gt 0.1080
_refine_ls_wR_factor_ref 0.1152
_reflns_number_gt 3874
_reflns_number_total 5623
_reflns_threshold_expression >2sigma(I)
_cod_data_source_file om501016w_si_002.cif
_cod_data_source_block Compound-12
_cod_depositor_comments
;
The following automatic conversions were performed:

'_symmetry_cell_setting' value 'Monoclinic' changed to 'monoclinic'
according to
/home/saulius/struct/COD-crude-data--automatic-downloads/rss-feeds/ACS/lib/dictionaries/cif_core.dic
dictionary named 'cif_core.dic' version 2.4.2 from 2011-04-26.

Automatic conversion script
Id: cif_fix_values 2935 2014-11-11 08:27:57Z andrius 

 Adding full bibliography for 4085191--4085201.cif.
;
_cod_original_cell_volume 2862.7(19)
_cod_original_sg_symbol_Hall '-P 2ybc '
_cod_original_sg_symbol_H-M 'P 21/c'
_cod_database_code 4085200

loop_
_symmetry_equiv_pos_as_xyz
'x, y, z'
'-x, y+1/2, -z+1/2'
'-x, -y, -z'
'x, -y-1/2, z-1/2'

loop_
_atom_site_label
_atom_site_type_symbol
_atom_site_fract_x
_atom_site_fract_y
_atom_site_fract_z
_atom_site_U_iso_or_equiv
_atom_site_adp_type
_atom_site_occupancy
_atom_site_symmetry_multiplicity
_atom_site_calc_flag
_atom_site_refinement_flags
B3 B 0.8169(2) 0.8278(4) 0.4547(3) 0.0391(9) Uani 1 1 d .
B4 B 0.8040(3) 0.8488(4) 0.3489(3) 0.0425(9) Uani 1 1 d .
H4X H 0.8375 0.7878 0.3217 0.051 Uiso 1 1 calc R
B5 B 0.6957(2) 0.8989(4) 0.2882(3) 0.0405(9) Uani 1 1 d .
H5X H 0.6421 0.8659 0.2305 0.049 Uiso 1 1 calc R
B7 B 0.7796(2) 1.0162(4) 0.3218(3) 0.0423(9) Uani 1 1 d .
H7X H 0.7991 1.0643 0.2766 0.051 Uiso 1 1 calc R
B8 B 0.6829(3) 1.0617(4) 0.3233(3) 0.0432(9) Uani 1 1 d .
H8X H 0.6335 1.1259 0.2796 0.052 Uiso 1 1 d R
H8Y H 0.6497 0.9799 0.3380 0.052 Uiso 1 1 d R
B9 B 0.6972(3) 1.0303(4) 0.4354(2) 0.0392(9) Uani 1 1 d .
H9X H 0.6444 1.0605 0.4481 0.047 Uiso 1 1 calc R
B10 B 0.8063(2) 0.9818(4) 0.4996(3) 0.0421(9) Uani 1 1 d .
H10X H 0.8417 1.0054 0.5676 0.050 Uiso 1 1 calc R
B11 B 0.8552(3) 0.9709(4) 0.4269(2) 0.0439(10) Uani 1 1 d .
H11X H 0.9217 0.9912 0.4489 0.053 Uiso 1 1 calc R
B12 B 0.7772(3) 1.1005(4) 0.4143(3) 0.0445(10) Uani 1 1 d .
H12X H 0.7938 1.2040 0.4294 0.053 Uiso 1 1 calc R
C1 C 0.7205(2) 0.8067(3) 0.3717(2) 0.0378(8) Uani 1 1 d .
C2 C 0.72284(19) 0.8765(3) 0.45198(19) 0.0321(7) Uani 1 1 d .
C3 C 0.7651(2) 0.8049(4) 0.6274(2) 0.0493(10) Uani 1 1 d .
H3A H 0.7655 0.7303 0.6621 0.059 Uiso 1 1 calc R
H3B H 0.8198 0.8127 0.6286 0.059 Uiso 1 1 calc R
C4 C 0.8648(2) 0.7053(4) 0.5133(2) 0.0482(9) Uani 1 1 d .
H4 H 0.9224 0.7058 0.5371 0.058 Uiso 1 1 calc R
C5 C 0.82817(19) 0.6039(3) 0.53009(19) 0.0338(7) Uani 1 1 d .
C6 C 0.5823(2) 0.6456(3) 0.2755(2) 0.0418(8) Uani 1 1 d .
H6A H 0.5829 0.6574 0.2202 0.050 Uiso 1 1 calc R
H6B H 0.5553 0.5629 0.2744 0.050 Uiso 1 1 calc R
C7 C 0.5316(2) 0.7561(3) 0.2896(2) 0.0375(8) Uani 1 1 d .
C8 C 0.4747(2) 0.8529(4) 0.3759(2) 0.0455(9) Uani 1 1 d .
H8A H 0.4212 0.8587 0.3270 0.055 Uiso 1 1 calc R
H8B H 0.5020 0.9371 0.3840 0.055 Uiso 1 1 calc R
C9 C 0.4640(2) 0.8153(4) 0.4542(2) 0.0481(9) Uani 1 1 d .
H9A H 0.4241 0.7459 0.4404 0.072 Uiso 1 1 calc R
H9B H 0.4448 0.8895 0.4745 0.072 Uiso 1 1 calc R
H9C H 0.5161 0.7863 0.4976 0.072 Uiso 1 1 calc R
C10 C 0.7452(2) 0.9276(3) 0.6636(2) 0.0382(8) Uani 1 1 d .
C11 C 0.8039(2) 1.1101(4) 0.7592(2) 0.0444(9) Uani 1 1 d .
H11A H 0.7678 1.0931 0.7869 0.053 Uiso 1 1 calc R
H11B H 0.7815 1.1826 0.7199 0.053 Uiso 1 1 calc R
C12 C 0.8917(2) 1.1396(4) 0.8246(2) 0.0518(10) Uani 1 1 d .
H12A H 0.9148 1.0633 0.8588 0.078 Uiso 1 1 calc R
H12B H 0.8906 1.2102 0.8606 0.078 Uiso 1 1 calc R
H12C H 0.9250 1.1639 0.7958 0.078 Uiso 1 1 calc R
C13 C 0.88423(13) 0.4998(2) 0.58778(12) 0.0440(9) Uani 1 1 d G
C14 C 0.90420(14) 0.5030(2) 0.67453(13) 0.0435(8) Uani 1 1 d G
H14 H 0.8805 0.5658 0.6960 0.052 Uiso 1 1 calc R
C15 C 0.95951(15) 0.4123(2) 0.72912(10) 0.0481(9) Uani 1 1 d G
H15 H 0.9729 0.4144 0.7872 0.058 Uiso 1 1 calc R
C16 C 0.99486(14) 0.3185(2) 0.69696(13) 0.0573(11) Uani 1 1 d G
H16 H 1.0319 0.2578 0.7335 0.069 Uiso 1 1 calc R
C17 C 0.97489(14) 0.3153(2) 0.61022(14) 0.0472(9) Uani 1 1 d G
H17 H 0.9985 0.2525 0.5887 0.057 Uiso 1 1 calc R
C18 C 0.91957(14) 0.4060(2) 0.55562(10) 0.0417(8) Uani 1 1 d G
H18 H 0.9062 0.4038 0.4976 0.050 Uiso 1 1 calc R
C19 C 0.7190(2) 0.3779(3) 0.5224(2) 0.0405(8) Uani 1 1 d .
H19 H 0.7676 0.3223 0.5357 0.049 Uiso 1 1 calc R
C20 C 0.6492(2) 0.3933(4) 0.4418(2) 0.0430(8) Uani 1 1 d .
H20 H 0.6432 0.3519 0.3885 0.052 Uiso 1 1 calc R
C21 C 0.5891(2) 0.4791(3) 0.4504(2) 0.0437(8) Uani 1 1 d .
H21 H 0.5366 0.5061 0.4038 0.052 Uiso 1 1 calc R
C22 C 0.6187(2) 0.5201(4) 0.5380(2) 0.0459(9) Uani 1 1 d .
H22 H 0.5911 0.5759 0.5639 0.055 Uiso 1 1 calc R
C23 C 0.7011(2) 0.4558(3) 0.5796(2) 0.0437(9) Uani 1 1 d .
H23 H 0.7382 0.4645 0.6403 0.052 Uiso 1 1 calc R
Co1 Co 0.70537(3) 0.57587(4) 0.48650(3) 0.03288(13) Uani 1 1 d .
O1 O 0.49887(16) 0.8359(2) 0.23544(15) 0.0481(6) Uani 1 1 d .
O2 O 0.52502(16) 0.7516(2) 0.36227(16) 0.0518(7) Uani 1 1 d .
O3 O 0.67637(14) 0.9625(2) 0.65211(15) 0.0436(6) Uani 1 1 d .
O4 O 0.81265(14) 0.9919(2) 0.71407(15) 0.0443(6) Uani 1 1 d .
S1 S 0.69267(5) 0.63730(8) 0.35975(5) 0.03459(19) Uani 1 1 d .
S2 S 0.68867(5) 0.77912(8) 0.51807(5) 0.03171(18) Uani 1 1 d .

loop_
_atom_site_aniso_label
_atom_site_aniso_U_11
_atom_site_aniso_U_22
_atom_site_aniso_U_33
_atom_site_aniso_U_23
_atom_site_aniso_U_13
_atom_site_aniso_U_12
B3 0.036(2) 0.040(2) 0.040(2) -0.0068(17) 0.0150(17) -0.0044(16)
B4 0.039(2) 0.045(2) 0.043(2) 0.0007(18) 0.0166(18) -0.0064(17)
B5 0.037(2) 0.037(2) 0.046(2) 0.0089(18) 0.0159(17) 0.0005(17)
B7 0.039(2) 0.035(2) 0.046(2) -0.0037(18) 0.0109(17) -0.0022(17)
B8 0.046(2) 0.038(2) 0.038(2) 0.0020(17) 0.0112(18) -0.0026(18)
B9 0.043(2) 0.0294(19) 0.041(2) 0.0089(16) 0.0139(17) -0.0067(16)
B10 0.035(2) 0.046(2) 0.038(2) -0.0093(18) 0.0097(16) -0.0173(18)
B11 0.048(2) 0.045(2) 0.035(2) -0.0055(18) 0.0138(18) -0.0045(19)
B12 0.042(2) 0.032(2) 0.054(2) -0.0009(18) 0.0152(19) -0.0079(17)
C1 0.0403(19) 0.039(2) 0.0340(17) -0.0054(14) 0.0159(15) -0.0055(15)
C2 0.0351(17) 0.0316(17) 0.0265(15) 0.0036(13) 0.0103(13) -0.0014(13)
C3 0.0389(19) 0.051(2) 0.044(2) -0.0141(17) 0.0039(16) 0.0143(17)
C4 0.040(2) 0.048(2) 0.047(2) 0.0086(17) 0.0100(16) -0.0015(17)
C5 0.0312(16) 0.0343(18) 0.0302(16) -0.0066(13) 0.0076(13) 0.0059(13)
C6 0.044(2) 0.0313(18) 0.0319(17) -0.0024(14) -0.0012(14) 0.0068(15)
C7 0.0337(17) 0.0312(17) 0.0383(18) 0.0021(14) 0.0065(14) -0.0061(14)
C8 0.0347(19) 0.045(2) 0.054(2) 0.0002(17) 0.0158(16) 0.0074(15)
C9 0.050(2) 0.041(2) 0.056(2) 0.0146(17) 0.0256(18) 0.0159(17)
C10 0.0400(19) 0.0350(18) 0.0381(18) -0.0012(14) 0.0152(15) 0.0021(15)
C11 0.051(2) 0.039(2) 0.0454(19) -0.0186(16) 0.0218(17) -0.0087(16)
C12 0.045(2) 0.057(2) 0.049(2) -0.0113(19) 0.0157(17) -0.0053(18)
C13 0.0314(17) 0.049(2) 0.0365(18) 0.0067(16) 0.0001(14) 0.0084(16)
C14 0.0417(19) 0.039(2) 0.0426(19) -0.0048(16) 0.0113(16) 0.0116(16)
C15 0.046(2) 0.043(2) 0.050(2) 0.0144(17) 0.0155(17) -0.0089(17)
C16 0.053(2) 0.056(3) 0.055(2) 0.0098(19) 0.015(2) 0.011(2)
C17 0.0369(19) 0.054(2) 0.046(2) -0.0134(17) 0.0133(16) 0.0100(16)
C18 0.0345(17) 0.047(2) 0.0462(19) -0.0042(16) 0.0200(15) -0.0114(15)
C19 0.0335(17) 0.0352(19) 0.0460(19) 0.0115(16) 0.0104(15) -0.0073(14)
C20 0.0394(19) 0.042(2) 0.0436(19) -0.0042(16) 0.0136(15) -0.0127(15)
C21 0.0459(19) 0.0341(18) 0.044(2) 0.0026(16) 0.0121(16) -0.0097(16)
C22 0.0416(19) 0.043(2) 0.048(2) 0.0114(17) 0.0141(16) -0.0082(16)
C23 0.0416(19) 0.0333(19) 0.048(2) 0.0092(15) 0.0117(16) -0.0136(15)
Co1 0.0322(2) 0.0265(2) 0.0358(2) -0.00122(18) 0.01055(18) 0.00012(18)
O1 0.0478(15) 0.0451(15) 0.0484(15) 0.0149(12) 0.0177(12) 0.0134(12)
O2 0.0547(16) 0.0468(16) 0.0467(15) 0.0061(11) 0.0149(12) 0.0138(12)
O3 0.0416(13) 0.0431(14) 0.0418(13) -0.0131(11) 0.0136(11) 0.0145(11)
O4 0.0430(13) 0.0442(14) 0.0411(13) -0.0177(11) 0.0136(10) -0.0088(11)
S1 0.0347(4) 0.0296(4) 0.0375(4) -0.0034(3) 0.0136(3) -0.0006(3)
S2 0.0335(4) 0.0293(4) 0.0336(4) -0.0001(3) 0.0156(3) 0.0018(3)

loop_
_atom_type_symbol
_atom_type_description
_atom_type_scat_dispersion_real
_atom_type_scat_dispersion_imag
_atom_type_scat_source
C C 0.0033 0.0016 'International Tables Vol C Tables 4.2.6.8 and 6.1.1.4'
H H 0.0000 0.0000 'International Tables Vol C Tables 4.2.6.8 and 6.1.1.4'
B B 0.0013 0.0007 'International Tables Vol C Tables 4.2.6.8 and 6.1.1.4'
O O 0.0106 0.0060 'International Tables Vol C Tables 4.2.6.8 and 6.1.1.4'
S S 0.1246 0.1234 'International Tables Vol C Tables 4.2.6.8 and 6.1.1.4'
Co Co 0.3494 0.9721 'International Tables Vol C Tables 4.2.6.8 and 6.1.1.4'

loop_
_geom_angle_atom_site_label_1
_geom_angle_atom_site_label_2
_geom_angle_atom_site_label_3
_geom_angle
C4 B3 C1 120.1(3)
C4 B3 C2 119.2(3)
C1 B3 C2 53.25(19)
C4 B3 B4 123.4(3)
C1 B3 B4 60.5(2)
C2 B3 B4 104.1(3)
C4 B3 B11 130.8(3)
C1 B3 B11 104.0(3)
C2 B3 B11 103.8(3)
B4 B3 B11 60.6(2)
C4 B3 B10 122.2(3)
C1 B3 B10 102.6(3)
C2 B3 B10 58.8(2)
B4 B3 B10 110.6(3)
B11 B3 B10 61.2(2)
C1 B4 B3 58.6(2)
C1 B4 B7 99.2(3)
B3 B4 B7 107.5(3)
C1 B4 B11 102.2(3)
B3 B4 B11 59.9(2)
B7 B4 B11 60.9(2)
C1 B4 B5 53.7(2)
B3 B4 B5 105.5(3)
B7 B4 B5 60.1(2)
B11 B4 B5 108.2(3)
C1 B4 H4X 128.9
B3 B4 H4X 121.6
B7 B4 H4X 123.4
B11 B4 H4X 121.9
B5 B4 H4X 123.0
C1 B5 B7 103.0(3)
C1 B5 B8 105.0(3)
B7 B5 B8 59.4(2)
C1 B5 B4 60.5(2)
B7 B5 B4 58.4(2)
B8 B5 B4 108.4(3)
C1 B5 H5X 115.6
B7 B5 H5X 140.7
B8 B5 H5X 113.6
B4 B5 H5X 136.7
B4 B7 B8 111.9(3)
B4 B7 B11 59.5(2)
B8 B7 B11 111.1(3)
B4 B7 B5 61.5(2)
B8 B7 B5 60.6(2)
B11 B7 B5 108.3(3)
B4 B7 B12 108.4(3)
B8 B7 B12 59.0(2)
B11 B7 B12 61.7(2)
B5 B7 B12 105.5(3)
B4 B7 H7X 120.1
B8 B7 H7X 119.5
B11 B7 H7X 120.4
B5 B7 H7X 122.5
B12 B7 H7X 123.0
B12 B8 B7 61.5(2)
B12 B8 B5 106.9(3)
B7 B8 B5 60.0(2)
B12 B8 B9 57.7(2)
B7 B8 B9 105.3(3)
B5 B8 B9 102.0(3)
B12 B8 H8X 130.5
B7 B8 H8X 129.4
B5 B8 H8X 119.6
B9 B8 H8X 122.0
B12 B8 H8Y 110.8
B7 B8 H8Y 114.5
B5 B8 H8Y 62.9
B9 B8 H8Y 59.0
H8X B8 H8Y 105.0
C2 B9 B12 103.7(3)
C2 B9 B10 59.4(2)
B12 B9 B10 59.8(2)
C2 B9 B8 104.5(3)
B12 B9 B8 58.7(2)
B10 B9 B8 108.0(3)
C2 B9 H8Y 81.9
B12 B9 H8Y 91.2
B10 B9 H8Y 119.2
B8 B9 H8Y 36.3
C2 B9 H9X 115.9
B12 B9 H9X 139.8
B10 B9 H9X 136.7
B8 B9 H9X 114.2
H8Y B9 H9X 100.8
C2 B10 B3 58.6(2)
C2 B10 B12 98.0(2)
B3 B10 B12 106.3(3)
C2 B10 B11 101.7(3)
B3 B10 B11 58.5(2)
B12 B10 B11 61.9(2)
C2 B10 B9 53.90(19)
B3 B10 B9 104.6(3)
B12 B10 B9 57.9(2)
B11 B10 B9 107.2(3)
C2 B10 H10X 128.9
B3 B10 H10X 122.5
B12 B10 H10X 124.2
B11 B10 H10X 122.1
B9 B10 H10X 124.0
B3 B11 B4 59.5(2)
B3 B11 B7 106.1(3)
B4 B11 B7 59.5(2)
B3 B11 B10 60.3(2)
B4 B11 B10 109.1(3)
B7 B11 B10 108.1(3)
B3 B11 B12 105.3(3)
B4 B11 B12 107.1(3)
B7 B11 B12 60.0(2)
B10 B11 B12 58.8(2)
B3 B11 H11X 123.2
B4 B11 H11X 121.5
B7 B11 H11X 122.1
B10 B11 H11X 121.1
B12 B11 H11X 123.2
B9 B12 B8 63.6(2)
B9 B12 B10 62.2(2)
B8 B12 B10 113.9(3)
B9 B12 B7 108.2(3)
B8 B12 B7 59.4(2)
B10 B12 B7 107.0(3)
B9 B12 B11 108.4(3)
B8 B12 B11 108.7(3)
B10 B12 B11 59.2(2)
B7 B12 B11 58.3(2)
B9 B12 H12X 119.9
B8 B12 H12X 118.5
B10 B12 H12X 119.8
B7 B12 H12X 123.7
B11 B12 H12X 123.0
C2 C1 B5 115.2(3)
C2 C1 B3 63.8(2)
B5 C1 B3 117.8(3)
C2 C1 B4 113.0(3)
B5 C1 B4 65.8(2)
B3 C1 B4 60.9(2)
C2 C1 S1 116.8(2)
B5 C1 S1 120.2(2)
B3 C1 S1 110.3(2)
B4 C1 S1 115.6(2)
C1 C2 B9 112.9(3)
C1 C2 B3 63.0(2)
B9 C2 B3 118.6(3)
C1 C2 B10 113.6(3)
B9 C2 B10 66.7(2)
B3 C2 B10 62.6(2)
C1 C2 S2 115.4(2)
B9 C2 S2 119.8(2)
B3 C2 S2 114.2(2)
B10 C2 S2 119.6(2)
C10 C3 S2 110.4(2)
C10 C3 H3A 109.6
S2 C3 H3A 109.6
C10 C3 H3B 109.6
S2 C3 H3B 109.6
H3A C3 H3B 108.1
C5 C4 B3 124.8(3)
C5 C4 H4 117.6
B3 C4 H4 117.6
C4 C5 C13 116.6(3)
C4 C5 Co1 126.3(3)
C13 C5 Co1 117.1(2)
C7 C6 S1 113.8(2)
C7 C6 H6A 108.8
S1 C6 H6A 108.8
C7 C6 H6B 108.8
S1 C6 H6B 108.8
H6A C6 H6B 107.7
O1 C7 O2 124.4(3)
O1 C7 C6 120.2(3)
O2 C7 C6 115.3(3)
O2 C8 C9 106.9(3)
O2 C8 H8A 110.3
C9 C8 H8A 110.3
O2 C8 H8B 110.3
C9 C8 H8B 110.3
H8A C8 H8B 108.6
C8 C9 H9A 109.5
C8 C9 H9B 109.5
H9A C9 H9B 109.5
C8 C9 H9C 109.5
H9A C9 H9C 109.5
H9B C9 H9C 109.5
O3 C10 O4 122.4(3)
O3 C10 C3 125.3(3)
O4 C10 C3 112.3(3)
O4 C11 C12 104.3(3)
O4 C11 H11A 110.9
C12 C11 H11A 110.9
O4 C11 H11B 110.9
C12 C11 H11B 110.9
H11A C11 H11B 108.9
C11 C12 H12A 109.5
C11 C12 H12B 109.5
H12A C12 H12B 109.5
C11 C12 H12C 109.5
H12A C12 H12C 109.5
H12B C12 H12C 109.5
C14 C13 C18 120.0
C14 C13 C5 119.40(17)
C18 C13 C5 120.49(18)
C15 C14 C13 120.0
C15 C14 H14 120.0
C13 C14 H14 120.0
C16 C15 C14 120.0
C16 C15 H15 120.0
C14 C15 H15 120.0
C15 C16 C17 120.0
C15 C16 H16 120.0
C17 C16 H16 120.0
C18 C17 C16 120.0
C18 C17 H17 120.0
C16 C17 H17 120.0
C17 C18 C13 120.0
C17 C18 H18 120.0
C13 C18 H18 120.0
C23 C19 C20 105.1(3)
C23 C19 Co1 68.42(19)
C20 C19 Co1 70.24(19)
C23 C19 H19 127.4
C20 C19 H19 127.4
Co1 C19 H19 127.4
C19 C20 C21 110.0(3)
C19 C20 Co1 70.03(19)
C21 C20 Co1 71.4(2)
C19 C20 H20 125.0
C21 C20 H20 125.0
Co1 C20 H20 125.0
C22 C21 C20 109.4(3)
C22 C21 Co1 71.6(2)
C20 C21 Co1 68.8(2)
C22 C21 H21 125.3
C20 C21 H21 125.3
Co1 C21 H21 125.3
C21 C22 C23 102.9(3)
C21 C22 Co1 69.3(2)
C23 C22 Co1 65.4(2)
C21 C22 H22 128.6
C23 C22 H22 128.6
Co1 C22 H22 128.6
C19 C23 C22 112.6(3)
C19 C23 Co1 71.9(2)
C22 C23 Co1 73.6(2)
C19 C23 H23 123.7
C22 C23 H23 123.7
Co1 C23 H23 123.7
C5 Co1 C23 101.03(14)
C5 Co1 C19 93.25(13)
C23 Co1 C19 39.65(14)
C5 Co1 C20 122.43(14)
C23 Co1 C20 65.62(14)
C19 Co1 C20 39.73(13)
C5 Co1 C21 160.47(14)
C23 Co1 C21 66.13(14)
C19 Co1 C21 67.41(13)
C20 Co1 C21 39.78(14)
C5 Co1 C22 137.61(13)
C23 Co1 C22 41.09(14)
C19 Co1 C22 68.71(14)
C20 Co1 C22 66.84(15)
C21 Co1 C22 39.07(14)
C5 Co1 S2 90.78(9)
C23 Co1 S2 108.32(12)
C19 Co1 S2 147.82(11)
C20 Co1 S2 146.66(11)
C21 Co1 S2 106.96(11)
C22 Co1 S2 87.11(11)
C5 Co1 S1 87.97(10)
C23 Co1 S1 158.68(11)
C19 Co1 S1 121.35(11)
C20 Co1 S1 93.21(11)
C21 Co1 S1 99.63(10)
C22 Co1 S1 134.35(10)
S2 Co1 S1 90.67(4)
C7 O2 C8 116.4(3)
C10 O4 C11 118.9(3)
C1 S1 C6 101.08(15)
C1 S1 Co1 104.78(11)
C6 S1 Co1 114.39(13)
C2 S2 C3 105.89(18)
C2 S2 Co1 104.10(11)
C3 S2 Co1 105.94(12)

loop_
_geom_bond_atom_site_label_1
_geom_bond_atom_site_label_2
_geom_bond_distance
B3 C4 1.610(5)
B3 C1 1.721(5)
B3 C2 1.733(5)
B3 B4 1.761(6)
B3 B11 1.767(6)
B3 B10 1.802(6)
B4 C1 1.754(5)
B4 B7 1.779(6)
B4 B11 1.780(6)
B4 B5 1.837(6)
B4 H4X 1.1000
B5 C1 1.623(5)
B5 B7 1.810(6)
B5 B8 1.820(6)
B5 H5X 1.1000
B7 B8 1.799(6)
B7 B11 1.804(6)
B7 B12 1.836(6)
B7 H7X 1.1000
B8 B12 1.792(6)
B8 B9 1.877(6)
B8 H8X 1.1006
B8 H8Y 1.1160
B9 C2 1.629(5)
B9 B12 1.773(6)
B9 B10 1.852(6)
B9 H8Y 1.6164
B9 H9X 1.1000
B10 C2 1.736(5)
B10 B12 1.809(6)
B10 B11 1.817(6)
B10 H10X 1.1000
B11 B12 1.866(6)
B11 H11X 1.1000
B12 H12X 1.1000
C1 C2 1.548(4)
C1 S1 1.790(4)
C2 S2 1.810(3)
C3 C10 1.512(5)
C3 S2 1.820(3)
C3 H3A 0.9700
C3 H3B 0.9700
C4 C5 1.322(5)
C4 H4 0.9300
C5 C13 1.510(3)
C5 Co1 2.011(3)
C6 C7 1.533(5)
C6 S1 1.887(3)
C6 H6A 0.9700
C6 H6B 0.9700
C7 O1 1.191(4)
C7 O2 1.315(4)
C8 O2 1.456(4)
C8 C9 1.500(5)
C8 H8A 0.9700
C8 H8B 0.9700
C9 H9A 0.9600
C9 H9B 0.9600
C9 H9C 0.9600
C10 O3 1.212(4)
C10 O4 1.321(4)
C11 O4 1.485(4)
C11 C12 1.521(5)
C11 H11A 0.9700
C11 H11B 0.9700
C12 H12A 0.9600
C12 H12B 0.9600
C12 H12C 0.9600
C13 C14 1.3900
C13 C18 1.3900
C14 C15 1.3900
C14 H14 0.9300
C15 C16 1.3900
C15 H15 0.9300
C16 C17 1.3900
C16 H16 0.9300
C17 C18 1.3900
C17 H17 0.9300
C18 H18 0.9300
C19 C23 1.410(5)
C19 C20 1.429(5)
C19 Co1 2.101(3)
C19 H19 0.9800
C20 C21 1.443(5)
C20 Co1 2.104(4)
C20 H20 0.9800
C21 C22 1.440(5)
C21 Co1 2.138(4)
C21 H21 0.9800
C22 C23 1.486(5)
C22 Co1 2.169(4)
C22 H22 0.9800
C23 Co1 2.055(3)
C23 H23 0.9800
Co1 S2 2.2021(12)
Co1 S1 2.2024(12)

loop_
_geom_torsion_atom_site_label_1
_geom_torsion_atom_site_label_2
_geom_torsion_atom_site_label_3
_geom_torsion_atom_site_label_4
_geom_torsion
C4 B3 B4 C1 108.5(4)
C2 B3 B4 C1 -31.6(2)
B11 B3 B4 C1 -129.7(3)
B10 B3 B4 C1 -93.2(3)
C4 B3 B4 B7 -161.3(3)
C1 B3 B4 B7 90.2(3)
C2 B3 B4 B7 58.6(3)
B11 B3 B4 B7 -39.5(3)
B10 B3 B4 B7 -3.0(4)
C4 B3 B4 B11 -121.8(4)
C1 B3 B4 B11 129.7(3)
C2 B3 B4 B11 98.1(3)
B10 B3 B4 B11 36.6(3)
C4 B3 B4 B5 135.8(3)
C1 B3 B4 B5 27.3(2)
C2 B3 B4 B5 -4.3(3)
B11 B3 B4 B5 -102.4(3)
B10 B3 B4 B5 -65.8(3)
B3 B4 B5 C1 -29.1(3)
B7 B4 B5 C1 -130.7(3)
B11 B4 B5 C1 -91.9(3)
C1 B4 B5 B7 130.7(3)
B3 B4 B5 B7 101.5(3)
B11 B4 B5 B7 38.7(3)
C1 B4 B5 B8 97.2(3)
B3 B4 B5 B8 68.1(3)
B7 B4 B5 B8 -33.5(3)
B11 B4 B5 B8 5.3(4)
C1 B4 B7 B8 -3.5(3)
B3 B4 B7 B8 -63.3(3)
B11 B4 B7 B8 -102.3(3)
B5 B4 B7 B8 34.8(3)
C1 B4 B7 B11 98.9(3)
B3 B4 B7 B11 39.0(3)
B5 B4 B7 B11 137.1(3)
C1 B4 B7 B5 -38.3(2)
B3 B4 B7 B5 -98.1(3)
B11 B4 B7 B5 -137.1(3)
C1 B4 B7 B12 59.8(3)
B3 B4 B7 B12 -0.1(4)
B11 B4 B7 B12 -39.1(3)
B5 B4 B7 B12 98.0(3)
C1 B5 B7 B4 42.7(3)
B8 B5 B7 B4 142.6(3)
C1 B5 B7 B8 -99.9(3)
B4 B5 B7 B8 -142.6(3)
C1 B5 B7 B11 4.6(4)
B8 B5 B7 B11 104.4(3)
B4 B5 B7 B11 -38.1(3)
C1 B5 B7 B12 -60.2(3)
B8 B5 B7 B12 39.7(3)
B4 B5 B7 B12 -102.8(3)
B4 B7 B8 B12 98.9(3)
B11 B7 B8 B12 34.4(3)
B5 B7 B8 B12 134.1(3)
B4 B7 B8 B5 -35.2(3)
B11 B7 B8 B5 -99.7(3)
B12 B7 B8 B5 -134.1(3)
B4 B7 B8 B9 60.1(3)
B11 B7 B8 B9 -4.5(4)
B5 B7 B8 B9 95.3(3)
B12 B7 B8 B9 -38.9(2)
C1 B5 B8 B12 55.2(3)
B7 B5 B8 B12 -41.3(3)
B4 B5 B8 B12 -8.2(4)
C1 B5 B8 B7 96.5(3)
B4 B5 B8 B7 33.1(3)
C1 B5 B8 B9 -4.4(3)
B7 B5 B8 B9 -100.9(3)
B4 B5 B8 B9 -67.8(3)
B12 B8 B9 C2 -97.4(3)
B7 B8 B9 C2 -56.7(3)
B5 B8 B9 C2 5.2(3)
B7 B8 B9 B12 40.7(3)
B5 B8 B9 B12 102.6(3)
B12 B8 B9 B10 -35.3(3)
B7 B8 B9 B10 5.4(3)
B5 B8 B9 B10 67.3(3)
C4 B3 B10 C2 -107.0(4)
C1 B3 B10 C2 31.5(2)
B4 B3 B10 C2 94.4(3)
B11 B3 B10 C2 130.7(3)
C4 B3 B10 B12 163.5(3)
C1 B3 B10 B12 -58.1(3)
C2 B3 B10 B12 -89.6(3)
B4 B3 B10 B12 4.8(4)
B11 B3 B10 B12 41.1(3)
C4 B3 B10 B11 122.4(4)
C1 B3 B10 B11 -99.2(3)
C2 B3 B10 B11 -130.7(3)
B4 B3 B10 B11 -36.3(3)
C4 B3 B10 B9 -136.3(3)
C1 B3 B10 B9 2.2(3)
C2 B3 B10 B9 -29.3(2)
B4 B3 B10 B9 65.1(3)
B11 B3 B10 B9 101.4(3)
B12 B9 B10 C2 -131.4(3)
B8 B9 B10 C2 -96.6(3)
C2 B9 B10 B3 31.1(2)
B12 B9 B10 B3 -100.3(3)
B8 B9 B10 B3 -65.4(3)
C2 B9 B10 B12 131.4(3)
B8 B9 B10 B12 34.8(3)
C2 B9 B10 B11 92.1(3)
B12 B9 B10 B11 -39.3(3)
B8 B9 B10 B11 -4.4(4)
C4 B3 B11 B4 110.3(4)
C1 B3 B11 B4 -43.6(3)
C2 B3 B11 B4 -98.6(3)
B10 B3 B11 B4 -140.5(3)
C4 B3 B11 B7 148.9(4)
C1 B3 B11 B7 -5.1(4)
C2 B3 B11 B7 -60.1(3)
B4 B3 B11 B7 38.5(3)
B10 B3 B11 B7 -102.0(3)
C4 B3 B11 B10 -109.2(4)
C1 B3 B11 B10 96.9(3)
C2 B3 B11 B10 41.9(2)
B4 B3 B11 B10 140.5(3)
C4 B3 B11 B12 -148.5(4)
C1 B3 B11 B12 57.5(3)
C2 B3 B11 B12 2.5(3)
B4 B3 B11 B12 101.1(3)
B10 B3 B11 B12 -39.4(2)
C1 B4 B11 B3 42.2(2)
B7 B4 B11 B3 136.0(3)
B5 B4 B11 B3 97.7(3)
C1 B4 B11 B7 -93.8(3)
B3 B4 B11 B7 -136.0(3)
B5 B4 B11 B7 -38.3(3)
C1 B4 B11 B10 6.4(4)
B3 B4 B11 B10 -35.8(3)
B7 B4 B11 B10 100.2(3)
B5 B4 B11 B10 61.9(4)
C1 B4 B11 B12 -55.8(3)
B3 B4 B11 B12 -98.0(3)
B7 B4 B11 B12 38.0(3)
B5 B4 B11 B12 -0.3(4)
B4 B7 B11 B3 -38.5(3)
B8 B7 B11 B3 65.2(4)
B5 B7 B11 B3 0.5(4)
B12 B7 B11 B3 98.6(3)
B8 B7 B11 B4 103.7(3)
B5 B7 B11 B4 39.0(3)
B12 B7 B11 B4 137.2(3)
B4 B7 B11 B10 -101.9(3)
B8 B7 B11 B10 1.8(4)
B5 B7 B11 B10 -62.9(4)
B12 B7 B11 B10 35.2(3)
B4 B7 B11 B12 -137.2(3)
B8 B7 B11 B12 -33.4(3)
B5 B7 B11 B12 -98.1(3)
C2 B10 B11 B3 -41.4(2)
B12 B10 B11 B3 -134.3(3)
B9 B10 B11 B3 -96.9(3)
C2 B10 B11 B4 -5.9(4)
B3 B10 B11 B4 35.5(3)
B12 B10 B11 B4 -98.9(3)
B9 B10 B11 B4 -61.5(4)
C2 B10 B11 B7 57.3(3)
B3 B10 B11 B7 98.6(3)
B12 B10 B11 B7 -35.7(3)
B9 B10 B11 B7 1.7(4)
C2 B10 B11 B12 93.0(3)
B3 B10 B11 B12 134.3(3)
B9 B10 B11 B12 37.4(3)
C2 B9 B12 B8 98.9(3)
B10 B9 B12 B8 140.5(3)
C2 B9 B12 B10 -41.6(3)
B8 B9 B12 B10 -140.5(3)
C2 B9 B12 B7 58.5(3)
B10 B9 B12 B7 100.1(3)
B8 B9 B12 B7 -40.4(3)
C2 B9 B12 B11 -3.3(3)
B10 B9 B12 B11 38.3(3)
B8 B9 B12 B11 -102.2(3)
B7 B8 B12 B9 -134.3(3)
B5 B8 B12 B9 -93.8(3)
B7 B8 B12 B10 -96.4(3)
B5 B8 B12 B10 -55.8(4)
B9 B8 B12 B10 37.9(3)
B5 B8 B12 B7 40.5(3)
B9 B8 B12 B7 134.3(3)
B7 B8 B12 B11 -32.5(3)
B5 B8 B12 B11 8.0(4)
B9 B8 B12 B11 101.8(3)
C2 B10 B12 B9 37.7(2)
B3 B10 B12 B9 97.3(3)
B11 B10 B12 B9 136.7(3)
C2 B10 B12 B8 -0.7(4)
B3 B10 B12 B8 58.9(4)
B11 B10 B12 B8 98.3(3)
B9 B10 B12 B8 -38.5(3)
C2 B10 B12 B7 -64.3(3)
B3 B10 B12 B7 -4.7(3)
B11 B10 B12 B7 34.8(3)
B9 B10 B12 B7 -102.0(3)
C2 B10 B12 B11 -99.0(3)
B3 B10 B12 B11 -39.4(3)
B9 B10 B12 B11 -136.7(3)
B4 B7 B12 B9 -62.6(4)
B8 B7 B12 B9 42.4(3)
B11 B7 B12 B9 -100.8(3)
B5 B7 B12 B9 2.0(4)
B4 B7 B12 B8 -105.1(3)
B11 B7 B12 B8 -143.2(3)
B5 B7 B12 B8 -40.5(3)
B4 B7 B12 B10 3.0(4)
B8 B7 B12 B10 108.1(3)
B11 B7 B12 B10 -35.1(3)
B5 B7 B12 B10 67.6(3)
B4 B7 B12 B11 38.2(3)
B8 B7 B12 B11 143.2(3)
B5 B7 B12 B11 102.8(3)
B3 B11 B12 B9 0.4(4)
B4 B11 B12 B9 62.6(4)
B7 B11 B12 B9 100.5(3)
B10 B11 B12 B9 -39.7(3)
B3 B11 B12 B8 -67.1(3)
B4 B11 B12 B8 -4.8(4)
B7 B11 B12 B8 33.0(3)
B10 B11 B12 B8 -107.2(3)
B3 B11 B12 B10 40.1(2)
B4 B11 B12 B10 102.3(3)
B7 B11 B12 B10 140.2(3)
B3 B11 B12 B7 -100.1(3)
B4 B11 B12 B7 -37.8(3)
B10 B11 B12 B7 -140.2(3)
B7 B5 C1 C2 63.6(3)
B8 B5 C1 C2 2.2(4)
B4 B5 C1 C2 105.2(3)
B7 B5 C1 B3 -8.7(4)
B8 B5 C1 B3 -70.1(4)
B4 B5 C1 B3 32.9(3)
B7 B5 C1 B4 -41.5(3)
B8 B5 C1 B4 -102.9(3)
B7 B5 C1 S1 -148.2(2)
B8 B5 C1 S1 150.4(2)
B4 B5 C1 S1 -106.6(3)
C4 B3 C1 C2 105.7(4)
B4 B3 C1 C2 -140.6(3)
B11 B3 C1 C2 -96.9(3)
B10 B3 C1 C2 -33.9(2)
C4 B3 C1 B5 -148.2(3)
C2 B3 C1 B5 106.1(3)
B4 B3 C1 B5 -34.5(3)
B11 B3 C1 B5 9.2(4)
B10 B3 C1 B5 72.2(4)
C4 B3 C1 B4 -113.7(4)
C2 B3 C1 B4 140.6(3)
B11 B3 C1 B4 43.7(3)
B10 B3 C1 B4 106.7(3)
C4 B3 C1 S1 -5.0(4)
C2 B3 C1 S1 -110.7(2)
B4 B3 C1 S1 108.7(3)
B11 B3 C1 S1 152.4(2)
B10 B3 C1 S1 -144.5(2)
B3 B4 C1 C2 38.2(3)
B7 B4 C1 C2 -66.7(3)
B11 B4 C1 C2 -4.7(4)
B5 B4 C1 C2 -108.5(3)
B3 B4 C1 B5 146.7(3)
B7 B4 C1 B5 41.8(3)
B11 B4 C1 B5 103.8(3)
B7 B4 C1 B3 -104.9(3)
B11 B4 C1 B3 -42.9(3)
B5 B4 C1 B3 -146.7(3)
B3 B4 C1 S1 -100.0(3)
B7 B4 C1 S1 155.0(2)
B11 B4 C1 S1 -142.9(2)
B5 B4 C1 S1 113.3(3)
B5 C1 C2 B9 1.5(4)
B3 C1 C2 B9 111.6(3)
B4 C1 C2 B9 74.5(4)
S1 C1 C2 B9 -147.8(2)
B5 C1 C2 B3 -110.0(3)
B4 C1 C2 B3 -37.1(3)
S1 C1 C2 B3 100.7(3)
B5 C1 C2 B10 -72.0(4)
B3 C1 C2 B10 38.0(3)
B4 C1 C2 B10 1.0(4)
S1 C1 C2 B10 138.7(2)
B5 C1 C2 S2 144.4(2)
B3 C1 C2 S2 -105.5(3)
B4 C1 C2 S2 -142.6(2)
S1 C1 C2 S2 -4.9(3)
B12 B9 C2 C1 -65.1(3)
B10 B9 C2 C1 -107.0(3)
B8 B9 C2 C1 -4.4(4)
B12 B9 C2 B3 5.5(4)
B10 B9 C2 B3 -36.3(3)
B8 B9 C2 B3 66.3(3)
B12 B9 C2 B10 41.9(3)
B8 B9 C2 B10 102.6(3)
B12 B9 C2 S2 153.8(2)
B10 B9 C2 S2 111.9(3)
B8 B9 C2 S2 -145.5(2)
C4 B3 C2 C1 -107.5(3)
B4 B3 C2 C1 34.7(3)
B11 B3 C2 C1 97.3(3)
B10 B3 C2 C1 140.5(3)
C4 B3 C2 B9 149.8(3)
C1 B3 C2 B9 -102.7(3)
B4 B3 C2 B9 -68.0(3)
B11 B3 C2 B9 -5.4(4)
B10 B3 C2 B9 37.8(3)
C4 B3 C2 B10 112.0(4)
C1 B3 C2 B10 -140.5(3)
B4 B3 C2 B10 -105.8(3)
B11 B3 C2 B10 -43.2(2)
C4 B3 C2 S2 -0.1(4)
C1 B3 C2 S2 107.3(3)
B4 B3 C2 S2 142.1(2)
B11 B3 C2 S2 -155.3(2)
B10 B3 C2 S2 -112.2(3)
B3 B10 C2 C1 -38.2(3)
B12 B10 C2 C1 66.0(3)
B11 B10 C2 C1 3.1(4)
B9 B10 C2 C1 105.9(3)
B3 B10 C2 B9 -144.1(3)
B12 B10 C2 B9 -39.9(3)
B11 B10 C2 B9 -102.8(3)
B12 B10 C2 B3 104.2(3)
B11 B10 C2 B3 41.3(3)
B9 B10 C2 B3 144.1(3)
B3 B10 C2 S2 103.7(3)
B12 B10 C2 S2 -152.1(2)
B11 B10 C2 S2 145.0(2)
B9 B10 C2 S2 -112.2(3)
C1 B3 C4 C5 -30.5(5)
C2 B3 C4 C5 31.6(5)
B4 B3 C4 C5 -103.0(4)
B11 B3 C4 C5 179.0(4)
B10 B3 C4 C5 101.1(4)
B3 C4 C5 C13 -179.1(3)
B3 C4 C5 Co1 0.7(5)
S1 C6 C7 O1 123.4(3)
S1 C6 C7 O2 -59.2(4)
S2 C3 C10 O3 40.0(5)
S2 C3 C10 O4 -143.2(3)
C4 C5 C13 C14 95.7(3)
Co1 C5 C13 C14 -84.1(2)
C4 C5 C13 C18 -80.5(3)
Co1 C5 C13 C18 99.7(2)
C18 C13 C14 C15 0.0
C5 C13 C14 C15 -176.3(2)
C13 C14 C15 C16 0.0
C14 C15 C16 C17 0.0
C15 C16 C17 C18 0.0
C16 C17 C18 C13 0.0
C14 C13 C18 C17 0.0
C5 C13 C18 C17 176.2(3)
C23 C19 C20 C21 -0.5(4)
Co1 C19 C20 C21 -60.4(2)
C23 C19 C20 Co1 59.9(2)
C19 C20 C21 C22 -0.7(4)
Co1 C20 C21 C22 -60.3(2)
C19 C20 C21 Co1 59.6(2)
C20 C21 C22 C23 1.6(4)
Co1 C21 C22 C23 -57.1(2)
C20 C21 C22 Co1 58.6(2)
C20 C19 C23 C22 1.6(4)
Co1 C19 C23 C22 62.7(2)
C20 C19 C23 Co1 -61.1(2)
C21 C22 C23 C19 -2.0(4)
Co1 C22 C23 C19 -61.8(2)
C21 C22 C23 Co1 59.7(2)
C4 C5 Co1 C23 -154.8(3)
C13 C5 Co1 C23 25.0(2)
C4 C5 Co1 C19 166.0(3)
C13 C5 Co1 C19 -14.2(2)
C4 C5 Co1 C20 137.2(3)
C13 C5 Co1 C20 -43.0(3)
C4 C5 Co1 C21 158.4(4)
C13 C5 Co1 C21 -21.8(5)
C4 C5 Co1 C22 -132.5(3)
C13 C5 Co1 C22 47.3(3)
C4 C5 Co1 S2 -45.9(3)
C13 C5 Co1 S2 133.85(19)
C4 C5 Co1 S1 44.7(3)
C13 C5 Co1 S1 -135.50(19)
C19 C23 Co1 C5 -81.7(2)
C22 C23 Co1 C5 157.1(2)
C22 C23 Co1 C19 -121.2(3)
C19 C23 Co1 C20 39.1(2)
C22 C23 Co1 C20 -82.1(2)
C19 C23 Co1 C21 82.8(2)
C22 C23 Co1 C21 -38.3(2)
C19 C23 Co1 C22 121.2(3)
C19 C23 Co1 S2 -176.23(16)
C22 C23 Co1 S2 62.6(2)
C19 C23 Co1 S1 31.9(4)
C22 C23 Co1 S1 -89.3(4)
C23 C19 Co1 C5 103.4(2)
C20 C19 Co1 C5 -140.5(2)
C20 C19 Co1 C23 116.1(3)
C23 C19 Co1 C20 -116.1(3)
C23 C19 Co1 C21 -79.4(2)
C20 C19 Co1 C21 36.7(2)
C23 C19 Co1 C22 -37.1(2)
C20 C19 Co1 C22 79.0(2)
C23 C19 Co1 S2 6.7(3)
C20 C19 Co1 S2 122.8(2)
C23 C19 Co1 S1 -167.00(16)
C20 C19 Co1 S1 -50.9(2)
C19 C20 Co1 C5 48.8(3)
C21 C20 Co1 C5 169.14(19)
C19 C20 Co1 C23 -39.0(2)
C21 C20 Co1 C23 81.4(2)
C21 C20 Co1 C19 120.4(3)
C19 C20 Co1 C21 -120.4(3)
C19 C20 Co1 C22 -84.1(2)
C21 C20 Co1 C22 36.3(2)
C19 C20 Co1 S2 -125.5(2)
C21 C20 Co1 S2 -5.1(3)
C19 C20 Co1 S1 138.4(2)
C21 C20 Co1 S1 -101.23(19)
C22 C21 Co1 C5 91.9(4)
C20 C21 Co1 C5 -28.4(5)
C22 C21 Co1 C23 40.3(2)
C20 C21 Co1 C23 -80.0(2)
C22 C21 Co1 C19 83.6(2)
C20 C21 Co1 C19 -36.7(2)
C22 C21 Co1 C20 120.3(3)
C20 C21 Co1 C22 -120.3(3)
C22 C21 Co1 S2 -62.7(2)
C20 C21 Co1 S2 177.07(18)
C22 C21 Co1 S1 -156.34(19)
C20 C21 Co1 S1 83.39(19)
C21 C22 Co1 C5 -150.3(2)
C23 C22 Co1 C5 -34.5(3)
C21 C22 Co1 C23 -115.8(3)
C21 C22 Co1 C19 -80.0(2)
C23 C22 Co1 C19 35.9(2)
C21 C22 Co1 C20 -36.9(2)
C23 C22 Co1 C20 78.9(2)
C23 C22 Co1 C21 115.8(3)
C21 C22 Co1 S2 121.7(2)
C23 C22 Co1 S2 -122.5(2)
C21 C22 Co1 S1 33.6(3)
C23 C22 Co1 S1 149.43(17)
O1 C7 O2 C8 -0.6(5)
C6 C7 O2 C8 -177.9(3)
C9 C8 O2 C7 170.4(3)
O3 C10 O4 C11 0.8(5)
C3 C10 O4 C11 -176.1(3)
C12 C11 O4 C10 167.8(3)
C2 C1 S1 C6 103.6(3)
B5 C1 S1 C6 -44.1(3)
B3 C1 S1 C6 173.7(2)
B4 C1 S1 C6 -119.7(2)
C2 C1 S1 Co1 -15.5(3)
B5 C1 S1 Co1 -163.2(2)
B3 C1 S1 Co1 54.6(2)
B4 C1 S1 Co1 121.1(2)
C7 C6 S1 C1 -43.0(3)
C7 C6 S1 Co1 68.9(3)
C5 Co1 S1 C1 -67.07(15)
C23 Co1 S1 C1 177.1(3)
C19 Co1 S1 C1 -159.64(16)
C20 Co1 S1 C1 170.56(15)
C21 Co1 S1 C1 131.02(16)
C22 Co1 S1 C1 110.30(19)
S2 Co1 S1 C1 23.69(12)
C5 Co1 S1 C6 -176.82(15)
C23 Co1 S1 C6 67.4(3)
C19 Co1 S1 C6 90.61(16)
C20 Co1 S1 C6 60.81(16)
C21 Co1 S1 C6 21.27(16)
C22 Co1 S1 C6 0.6(2)
S2 Co1 S1 C6 -86.06(12)
C1 C2 S2 C3 134.2(2)
B9 C2 S2 C3 -85.6(3)
B3 C2 S2 C3 63.9(2)
B10 C2 S2 C3 -7.1(3)
C1 C2 S2 Co1 22.7(2)
B9 C2 S2 Co1 162.9(2)
B3 C2 S2 Co1 -47.5(2)
B10 C2 S2 Co1 -118.6(2)
C10 C3 S2 C2 84.5(3)
C10 C3 S2 Co1 -165.3(3)
C5 Co1 S2 C2 62.17(14)
C23 Co1 S2 C2 164.06(14)
C19 Co1 S2 C2 159.54(19)
C20 Co1 S2 C2 -122.7(2)
C21 Co1 S2 C2 -126.09(14)
C22 Co1 S2 C2 -160.19(14)
S1 Co1 S2 C2 -25.81(11)
C5 Co1 S2 C3 -49.26(18)
C23 Co1 S2 C3 52.63(18)
C19 Co1 S2 C3 48.1(2)
C20 Co1 S2 C3 125.9(2)
C21 Co1 S2 C3 122.47(18)
C22 Co1 S2 C3 88.38(18)
S1 Co1 S2 C3 -137.24(15)
